data_4084441
loop_
_publ_author_name
'Athukorala Arachchige, Kasun S.'
'Diamond, Louise M.'
'Knight, Fergus R.'
'Lechner, Marie-Luise'
'Slawin, Alexandra M. Z.'
'Woollins, J. Derek'

_publ_section_title
;
 Synthetic, Structural, and Spectroscopic Studies of Sterically Crowded
 Tin--Chalcogen Acenaphthenes
;
_journal_issue 21
_journal_name_full Organometallics
_journal_page_first 6089
_journal_paper_doi 10.1021/om500755w
_journal_volume 33
_journal_year 2014
_chemical_formula_moiety 'C22 H31 Cl S Sn'
_chemical_formula_sum 'C22 H31 Cl S Sn'
_chemical_formula_weight 481.69
_space_group_IT_number 2
_symmetry_cell_setting triclinic
_symmetry_Int_Tables_number 2
_symmetry_space_group_name_Hall '-P 1'
_symmetry_space_group_name_H-M 'P -1'
_atom_sites_solution_hydrogens geom
_atom_sites_solution_primary direct
_atom_sites_solution_secondary difmap
_cell_angle_alpha 94.473(7)
_cell_angle_beta 111.675(8)
_cell_angle_gamma 95.075(7)
_cell_formula_units_Z 2
_cell_length_a 9.627(2)
_cell_length_b 10.451(3)
_cell_length_c 11.881(3)
_cell_measurement_reflns_used 8607
_cell_measurement_temperature 125
_cell_measurement_theta_max 27.60
_cell_measurement_theta_min 3.00
_cell_volume 1098.6(5)
_computing_cell_refinement 'CrystalClear-SM Auto 2.0 r7'
_computing_data_collection 'CrystalClear-SM Auto 2.0 r7 (Rigaku, 2011)'
_computing_data_reduction 'CrystalClear-SM Auto 2.0 r7'
_computing_molecular_graphics 'CrystalStructure 4.0'
_computing_publication_material 'CrystalStructure 4.0 (Rigaku, 2010)'
_computing_structure_refinement 'SHELXL97 (Sheldrick, 2008)'
_computing_structure_solution 'DIRDIF99-PATTY (Gould, et al., 1999)'
_diffrn_ambient_temperature 125
_diffrn_detector_area_resol_mean 7.314
_diffrn_measured_fraction_theta_full 0.993
_diffrn_measured_fraction_theta_max 0.993
_diffrn_measurement_device_type 'Rigaku Mercury70'
_diffrn_measurement_method \w
_diffrn_radiation_type 'Mo K\a'
_diffrn_radiation_wavelength 0.71075
_diffrn_reflns_av_R_equivalents 0.0438
_diffrn_reflns_limit_h_max 11
_diffrn_reflns_limit_h_min -11
_diffrn_reflns_limit_k_max 12
_diffrn_reflns_limit_k_min -12
_diffrn_reflns_limit_l_max 14
_diffrn_reflns_limit_l_min -14
_diffrn_reflns_number 8326
_diffrn_reflns_theta_full 25.00
_diffrn_reflns_theta_max 25.00
_diffrn_standards_number 0
_exptl_absorpt_coefficient_mu 1.382
_exptl_absorpt_correction_T_max 0.908
_exptl_absorpt_correction_T_min 0.720
_exptl_absorpt_correction_type multi-scan
_exptl_absorpt_process_details 'REQAB (Rigaku, 1998)'
_exptl_crystal_colour colorless
_exptl_crystal_density_diffrn 1.456
_exptl_crystal_density_method 'not measured'
_exptl_crystal_description prism
_exptl_crystal_F_000 492.00
_exptl_crystal_size_max 0.160
_exptl_crystal_size_mid 0.130
_exptl_crystal_size_min 0.070
_refine_diff_density_max 0.500
_refine_diff_density_min -0.660
_refine_ls_extinction_method none
_refine_ls_goodness_of_fit_ref 0.899
_refine_ls_hydrogen_treatment constr
_refine_ls_number_parameters 237
_refine_ls_number_reflns 3852
_refine_ls_number_restraints 0
_refine_ls_R_factor_gt 0.0402
_refine_ls_shift/su_max 0.011
_refine_ls_structure_factor_coef Fsqd
_refine_ls_weighting_details 'w = 1/[\s^2^(Fo^2^)+(0.0632P)^2^+2.5916P] where P=(Fo^2^+2Fc^2^)/3'
_refine_ls_weighting_scheme calc
_refine_ls_wR_factor_ref 0.1030
_reflns_number_gt 3352
_reflns_number_total 3852
_reflns_threshold_expression F^2^>2.0\s(F^2^)
_cod_data_source_file om500755w_si_002.cif
_cod_data_source_block 9
_cod_depositor_comments 'Adding full bibliography for 4084433--4084444.cif.'
_cod_database_code 4084441

loop_
_symmetry_equiv_pos_site_id
_symmetry_equiv_pos_as_xyz
1 +X,+Y,+Z
2 -X,-Y,-Z

loop_
_atom_site_label
_atom_site_type_symbol
_atom_site_fract_x
_atom_site_fract_y
_atom_site_fract_z
_atom_site_U_iso_or_equiv
_atom_site_adp_type
_atom_site_occupancy
_atom_site_symmetry_multiplicity
_atom_site_calc_flag
_atom_site_refinement_flags
Sn1 Sn 0.16790(3) 0.26011(3) 0.01492(3) 0.01837(13) Uani 1.0 2 d .
Cl1 Cl 0.35425(15) 0.30590(13) -0.07732(12) 0.0342(4) Uani 1.0 2 d .
S1 S -0.02207(13) 0.22004(11) 0.16166(11) 0.0219(3) Uani 1.0 2 d .
C1 C 0.2589(5) 0.4156(5) 0.1635(4) 0.0168(10) Uani 1.0 2 d .
C2 C 0.3683(5) 0.5113(5) 0.1647(5) 0.0190(10) Uani 1.0 2 d .
C3 C 0.4417(6) 0.6129(5) 0.2620(5) 0.0219(11) Uani 1.0 2 d .
C4 C 0.4044(5) 0.6151(5) 0.3632(4) 0.0190(10) Uani 1.0 2 d .
C5 C 0.2939(5) 0.5176(5) 0.3650(4) 0.0166(10) Uani 1.0 2 d .
C6 C 0.2716(5) 0.5294(5) 0.4775(4) 0.0194(10) Uani 1.0 2 d .
C7 C 0.1699(6) 0.4408(5) 0.4938(5) 0.0259(11) Uani 1.0 2 d .
C8 C 0.0847(6) 0.3428(5) 0.3962(5) 0.0227(11) Uani 1.0 2 d .
C9 C 0.1039(5) 0.3337(5) 0.2848(5) 0.0201(10) Uani 1.0 2 d .
C10 C 0.2158(5) 0.4186(5) 0.2673(4) 0.0173(10) Uani 1.0 2 d .
C11 C 0.4609(6) 0.7060(5) 0.4825(5) 0.0242(11) Uani 1.0 2 d .
C12 C 0.3733(6) 0.6489(5) 0.5573(5) 0.0238(11) Uani 1.0 2 d .
C13 C 0.2354(6) 0.0738(5) 0.0593(5) 0.0243(11) Uani 1.0 2 d .
C14 C 0.3843(6) 0.0885(5) 0.1726(5) 0.0304(13) Uani 1.0 2 d .
C15 C 0.4521(6) -0.0379(5) 0.1957(6) 0.0368(14) Uani 1.0 2 d .
C16 C 0.6015(7) -0.0204(6) 0.3064(7) 0.055(2) Uani 1.0 2 d .
C17 C -0.0328(6) 0.2837(6) -0.1389(5) 0.0286(12) Uani 1.0 2 d .
C18 C -0.0212(7) 0.2576(6) -0.2626(5) 0.0414(15) Uani 1.0 2 d .
C19 C -0.0101(9) 0.1166(8) -0.2984(7) 0.073(3) Uani 1.0 2 d .
C20 C -0.1381(14) 0.0390(12) -0.3467(11) 0.043(3) Uani 0.5000 2 d .
C21 C -0.0288(18) 0.0621(15) -0.4138(10) 0.059(5) Uani 0.5000 2 d .
C22 C -0.1732(6) 0.3183(5) 0.0921(5) 0.0261(12) Uani 1.0 2 d .
C23 C -0.2570(6) 0.3550(6) 0.1724(5) 0.0376(14) Uani 1.0 2 d .
H2 H 0.3964 0.5093 0.0960 0.0228 Uiso 1.0 2 calc R
H3 H 0.5146 0.6773 0.2570 0.0263 Uiso 1.0 2 calc R
H7 H 0.1561 0.4444 0.5691 0.0311 Uiso 1.0 2 calc R
H8 H 0.0127 0.2818 0.4070 0.0272 Uiso 1.0 2 calc R
H11A H 0.4390 0.7951 0.4668 0.0291 Uiso 1.0 2 calc R
H11B H 0.5709 0.7074 0.5262 0.0291 Uiso 1.0 2 calc R
H12A H 0.4439 0.6249 0.6350 0.0285 Uiso 1.0 2 calc R
H12B H 0.3124 0.7128 0.5760 0.0285 Uiso 1.0 2 calc R
H13A H 0.1553 0.0220 0.0757 0.0292 Uiso 1.0 2 calc R
H13B H 0.2492 0.0273 -0.0110 0.0292 Uiso 1.0 2 calc R
H14A H 0.4582 0.1533 0.1616 0.0364 Uiso 1.0 2 calc R
H14B H 0.3651 0.1216 0.2453 0.0364 Uiso 1.0 2 calc R
H15A H 0.4692 -0.0723 0.1225 0.0442 Uiso 1.0 2 calc R
H15B H 0.3796 -0.1022 0.2092 0.0442 Uiso 1.0 2 calc R
H16A H 0.6743 0.0418 0.2927 0.0660 Uiso 1.0 2 calc R
H16B H 0.6410 -0.1038 0.3177 0.0660 Uiso 1.0 2 calc R
H16C H 0.5848 0.0118 0.3794 0.0660 Uiso 1.0 2 calc R
H17A H -0.1181 0.2246 -0.1373 0.0343 Uiso 1.0 2 calc R
H17B H -0.0562 0.3733 -0.1293 0.0343 Uiso 1.0 2 calc R
H18A H 0.0687 0.3119 -0.2620 0.0497 Uiso 1.0 2 calc R
H18B H -0.1108 0.2844 -0.3255 0.0497 Uiso 1.0 2 calc R
H22A H -0.1293 0.3983 0.0718 0.0314 Uiso 1.0 2 calc R
H22B H -0.2458 0.2696 0.0149 0.0314 Uiso 1.0 2 calc R
H23A H -0.1953 0.4245 0.2361 0.0451 Uiso 1.0 2 calc R
H23B H -0.2782 0.2795 0.2102 0.0451 Uiso 1.0 2 calc R
H23C H -0.3521 0.3847 0.1229 0.0451 Uiso 1.0 2 calc R
H19A H 0.0404 0.1143 -0.3574 0.0874 Uiso 0.5000 2 calc R
H19B H 0.0554 0.0817 -0.2248 0.0874 Uiso 0.5000 2 calc R
H20A H -0.2106 0.0789 -0.4116 0.0647 Uiso 0.5000 2 calc R
H20B H -0.1784 0.0239 -0.2836 0.0647 Uiso 0.5000 2 calc R
H20C H -0.1206 -0.0436 -0.3808 0.0647 Uiso 0.5000 2 calc R
H21A H -0.0417 -0.0324 -0.4176 0.0889 Uiso 0.5000 2 calc R
H21B H 0.0602 0.0904 -0.4312 0.0889 Uiso 0.5000 2 calc R
H21C H -0.1182 0.0898 -0.4743 0.0889 Uiso 0.5000 2 calc R
H19C H 0.0907 0.0996 -0.2436 0.0874 Uiso 0.5000 2 calc R
H19D H -0.0840 0.0644 -0.2750 0.0874 Uiso 0.5000 2 calc R

loop_
_atom_site_aniso_label
_atom_site_aniso_U_11
_atom_site_aniso_U_22
_atom_site_aniso_U_33
_atom_site_aniso_U_12
_atom_site_aniso_U_13
_atom_site_aniso_U_23
Sn1 0.01886(19) 0.01862(19) 0.01579(19) 0.00198(13) 0.00518(13) -0.00125(13)
Cl1 0.0367(8) 0.0378(8) 0.0325(8) -0.0055(6) 0.0229(6) -0.0078(6)
S1 0.0214(7) 0.0209(6) 0.0215(7) -0.0005(5) 0.0074(5) -0.0014(5)
C1 0.018(3) 0.020(3) 0.012(3) 0.0050(19) 0.0040(19) 0.0023(19)
C2 0.022(3) 0.019(3) 0.020(3) 0.003(2) 0.013(2) -0.000(2)
C3 0.023(3) 0.020(3) 0.021(3) 0.002(2) 0.007(2) 0.005(2)
C4 0.021(3) 0.019(3) 0.016(3) 0.006(2) 0.005(2) 0.004(2)
C5 0.018(3) 0.016(3) 0.017(3) 0.0079(19) 0.0054(19) 0.0027(19)
C6 0.019(3) 0.023(3) 0.016(3) 0.009(2) 0.0053(19) 0.004(2)
C7 0.028(3) 0.033(3) 0.019(3) 0.006(3) 0.011(3) 0.003(3)
C8 0.018(3) 0.028(3) 0.024(3) 0.001(2) 0.010(2) 0.004(3)
C9 0.020(3) 0.020(3) 0.020(3) 0.002(2) 0.006(2) -0.000(2)
C10 0.014(3) 0.020(3) 0.019(3) 0.0055(19) 0.0058(19) 0.004(2)
C11 0.025(3) 0.020(3) 0.025(3) 0.005(2) 0.007(3) -0.002(2)
C12 0.025(3) 0.025(3) 0.018(3) 0.005(2) 0.004(2) -0.004(2)
C13 0.018(3) 0.020(3) 0.028(3) 0.002(2) 0.003(2) -0.005(3)
C14 0.024(3) 0.022(3) 0.034(3) 0.006(3) -0.003(3) 0.000(3)
C15 0.031(3) 0.022(3) 0.045(4) 0.006(3) -0.001(3) 0.001(3)
C16 0.036(4) 0.029(4) 0.070(5) 0.007(3) -0.015(4) 0.001(4)
C17 0.029(3) 0.029(3) 0.022(3) 0.010(3) 0.002(3) -0.003(3)
C18 0.048(4) 0.051(4) 0.023(3) 0.029(3) 0.005(3) 0.005(3)
C19 0.071(6) 0.076(6) 0.041(4) 0.046(5) -0.016(4) -0.027(4)
C20 0.046(8) 0.040(7) 0.032(7) 0.012(6) 0.001(6) -0.003(6)
C21 0.086(11) 0.074(10) 0.013(6) 0.042(9) 0.008(7) -0.003(6)
C22 0.022(3) 0.031(3) 0.022(3) 0.006(3) 0.003(2) 0.004(3)
C23 0.026(3) 0.056(4) 0.032(3) 0.013(3) 0.010(3) 0.004(3)

loop_
_atom_type_symbol
_atom_type_description
_atom_type_scat_dispersion_real
_atom_type_scat_dispersion_imag
_atom_type_scat_source
C C 0.0033 0.0016
;
International Tables for Crystallography
(1992, Vol. C, Tables 4.2.6.8 and 6.1.1.4)
;
H H 0.0000 0.0000
;
International Tables for Crystallography
(1992, Vol. C, Table 6.1.1.4)
;
Cl Cl 0.1484 0.1585
;
International Tables for Crystallography
(1992, Vol. C, Tables 4.2.6.8 and 6.1.1.4)
;
S S 0.1246 0.1234
;
International Tables for Crystallography
(1992, Vol. C, Tables 4.2.6.8 and 6.1.1.4)
;
Sn Sn -0.6537 1.4246
;
International Tables for Crystallography
(1992, Vol. C, Tables 4.2.6.8 and 6.1.1.4)
;

loop_
_geom_angle_atom_site_label_1
_geom_angle_atom_site_label_2
_geom_angle_atom_site_label_3
_geom_angle
_geom_angle_publ_flag
Cl1 Sn1 C1 96.73(15) yes
Cl1 Sn1 C13 93.64(17) yes
Cl1 Sn1 C17 98.51(17) yes
C1 Sn1 C13 115.44(17) yes
C1 Sn1 C17 118.18(19) yes
C13 Sn1 C17 122.79(18) yes
C9 S1 C22 100.5(3) yes
Sn1 C1 C2 120.4(4) yes
Sn1 C1 C10 121.7(4) yes
C2 C1 C10 117.8(4) yes
C1 C2 C3 124.5(5) yes
C2 C3 C4 118.3(5) yes
C3 C4 C5 118.4(4) yes
C3 C4 C11 132.3(5) yes
C5 C4 C11 109.3(5) yes
C4 C5 C6 112.0(4) yes
C4 C5 C10 124.0(5) yes
C6 C5 C10 123.9(5) yes
C5 C6 C7 118.9(4) yes
C5 C6 C12 108.1(5) yes
C7 C6 C12 133.0(5) yes
C6 C7 C8 119.0(5) yes
C7 C8 C9 121.9(5) yes
S1 C9 C8 118.9(4) yes
S1 C9 C10 120.2(4) yes
C8 C9 C10 120.8(4) yes
C1 C10 C5 116.9(5) yes
C1 C10 C9 127.9(4) yes
C5 C10 C9 115.3(5) yes
C4 C11 C12 104.6(4) yes
C6 C12 C11 106.0(4) yes
Sn1 C13 C14 110.7(3) yes
C13 C14 C15 113.1(4) yes
C14 C15 C16 112.2(5) yes
Sn1 C17 C18 114.6(4) yes
C17 C18 C19 114.3(6) yes
C18 C19 C20 116.3(9) yes
C18 C19 C21 125.8(9) yes
S1 C22 C23 113.8(4) yes
C1 C2 H2 117.735 no
C3 C2 H2 117.740 no
C2 C3 H3 120.850 no
C4 C3 H3 120.855 no
C6 C7 H7 120.515 no
C8 C7 H7 120.509 no
C7 C8 H8 119.052 no
C9 C8 H8 119.050 no
C4 C11 H11A 110.828 no
C4 C11 H11B 110.830 no
C12 C11 H11A 110.838 no
C12 C11 H11B 110.839 no
H11A C11 H11B 108.887 no
C6 C12 H12A 110.540 no
C6 C12 H12B 110.538 no
C11 C12 H12A 110.538 no
C11 C12 H12B 110.537 no
H12A C12 H12B 108.695 no
Sn1 C13 H13A 109.509 no
Sn1 C13 H13B 109.502 no
C14 C13 H13A 109.511 no
C14 C13 H13B 109.500 no
H13A C13 H13B 108.067 no
C13 C14 H14A 108.960 no
C13 C14 H14B 108.952 no
C15 C14 H14A 108.962 no
C15 C14 H14B 108.954 no
H14A C14 H14B 107.762 no
C14 C15 H15A 109.156 no
C14 C15 H15B 109.161 no
C16 C15 H15A 109.165 no
C16 C15 H15B 109.157 no
H15A C15 H15B 107.880 no
C15 C16 H16A 109.469 no
C15 C16 H16B 109.474 no
C15 C16 H16C 109.477 no
H16A C16 H16B 109.463 no
H16A C16 H16C 109.471 no
H16B C16 H16C 109.473 no
Sn1 C17 H17A 108.615 no
Sn1 C17 H17B 108.616 no
C18 C17 H17A 108.613 no
C18 C17 H17B 108.609 no
H17A C17 H17B 107.572 no
C17 C18 H18A 108.683 no
C17 C18 H18B 108.681 no
C19 C18 H18A 108.678 no
C19 C18 H18B 108.683 no
H18A C18 H18B 107.610 no
C18 C19 H19A 108.206 no
C18 C19 H19B 108.207 no
C18 C19 H19C 105.869 no
C18 C19 H19D 105.869 no
C20 C19 H19A 108.198 no
C20 C19 H19B 108.199 no
C21 C19 H19C 105.866 no
C21 C19 H19D 105.858 no
H19A C19 H19B 107.352 no
H19C C19 H19D 106.227 no
C19 C20 H20A 109.468 no
C19 C20 H20B 109.470 no
C19 C20 H20C 109.469 no
H20A C20 H20B 109.474 no
H20A C20 H20C 109.473 no
H20B C20 H20C 109.474 no
C19 C21 H21A 109.478 no
C19 C21 H21B 109.472 no
C19 C21 H21C 109.475 no
H21A C21 H21B 109.462 no
H21A C21 H21C 109.472 no
H21B C21 H21C 109.468 no
S1 C22 H22A 108.789 no
S1 C22 H22B 108.793 no
C23 C22 H22A 108.792 no
C23 C22 H22B 108.792 no
H22A C22 H22B 107.669 no
C22 C23 H23A 109.473 no
C22 C23 H23B 109.473 no
C22 C23 H23C 109.467 no
H23A C23 H23B 109.472 no
H23A C23 H23C 109.474 no
H23B C23 H23C 109.469 no

loop_
_geom_bond_atom_site_label_1
_geom_bond_atom_site_label_2
_geom_bond_distance
_geom_bond_publ_flag
Sn1 Cl1 2.4557(18) yes
Sn1 C1 2.164(4) yes
Sn1 C13 2.150(5) yes
Sn1 C17 2.163(5) yes
S1 C9 1.785(4) yes
S1 C22 1.834(6) yes
C1 C2 1.382(7) yes
C1 C10 1.438(8) yes
C2 C3 1.426(6) yes
C3 C4 1.376(8) yes
C4 C5 1.413(7) yes
C4 C11 1.528(7) yes
C5 C6 1.428(8) yes
C5 C10 1.419(6) yes
C6 C7 1.364(8) yes
C6 C12 1.527(6) yes
C7 C8 1.426(6) yes
C8 C9 1.399(8) yes
C9 C10 1.420(8) yes
C11 C12 1.551(9) yes
C13 C14 1.548(6) yes
C14 C15 1.525(8) yes
C15 C16 1.533(8) yes
C17 C18 1.520(9) yes
C18 C19 1.526(11) yes
C19 C20 1.317(14) yes
C19 C21 1.383(15) yes
C22 C23 1.508(10) yes
C2 H2 0.950 no
C3 H3 0.950 no
C7 H7 0.950 no
C8 H8 0.950 no
C11 H11A 0.990 no
C11 H11B 0.990 no
C12 H12A 0.990 no
C12 H12B 0.990 no
C13 H13A 0.990 no
C13 H13B 0.990 no
C14 H14A 0.990 no
C14 H14B 0.990 no
C15 H15A 0.990 no
C15 H15B 0.990 no
C16 H16A 0.980 no
C16 H16B 0.980 no
C16 H16C 0.980 no
C17 H17A 0.990 no
C17 H17B 0.990 no
C18 H18A 0.990 no
C18 H18B 0.990 no
C19 H19A 0.990 no
C19 H19B 0.990 no
C19 H19C 0.990 no
C19 H19D 0.990 no
C20 H20A 0.980 no
C20 H20B 0.980 no
C20 H20C 0.980 no
C21 H21A 0.980 no
C21 H21B 0.980 no
C21 H21C 0.980 no
C22 H22A 0.990 no
C22 H22B 0.990 no
C23 H23A 0.980 no
C23 H23B 0.980 no
C23 H23C 0.980 no

loop_
_geom_contact_atom_site_label_1
_geom_contact_atom_site_label_2
_geom_contact_distance
_geom_contact_publ_flag
_geom_contact_site_symmetry_2
Sn1 S1 2.9821(17) no .
Sn1 C9 3.523(6) no .
Cl1 C2 3.405(6) no .
Cl1 C18 3.434(6) no .
S1 C1 3.235(5) no .
S1 C13 3.545(6) no .
C1 C4 2.863(6) no .
C2 C5 2.724(8) no .
C3 C10 2.863(7) no .
C5 C8 2.746(8) no .
C6 C9 2.826(6) no .
C7 C10 2.880(8) no .
C8 C22 3.521(6) no .
C8 C23 3.402(7) no .
C9 C23 3.265(8) no .
C10 C22 3.559(6) no .
C17 C20 3.221(13) no .
C17 C22 3.487(9) no .
Cl1 C3 3.545(7) no 2_665
C3 Cl1 3.545(7) no 2_665
C4 C6 3.538(7) no 2_666
C5 C11 3.577(7) no 2_666
C6 C4 3.538(7) no 2_666
C11 C5 3.577(7) no 2_666
C21 C21 2.60(3) no 2_554
Sn1 H2 3.0954 no .
Sn1 H14A 3.0580 no .
Sn1 H14B 3.2335 no .
Sn1 H18A 3.1744 no .
Sn1 H22A 3.5689 no .
Sn1 H19B 3.0492 no .
Sn1 H19C 3.1771 no .
Cl1 H2 2.7334 no .
Cl1 H13B 3.2473 no .
Cl1 H14A 3.2389 no .
Cl1 H18A 2.8231 no .
Cl1 H19B 3.3588 no .
Cl1 H19C 3.1074 no .
S1 H8 2.8232 no .
S1 H13A 3.1348 no .
S1 H17A 3.3291 no .
S1 H23A 3.0912 no .
S1 H23B 2.8400 no .
C1 H3 3.3302 no .
C1 H14A 3.4852 no .
C1 H14B 3.4226 no .
C1 H22A 3.4688 no .
C3 H11A 2.9812 no .
C3 H11B 2.9653 no .
C4 H2 3.2505 no .
C4 H12A 3.1009 no .
C4 H12B 3.1030 no .
C5 H3 3.2660 no .
C5 H7 3.2732 no .
C5 H11A 3.0517 no .
C5 H11B 3.0678 no .
C5 H12A 3.0598 no .
C5 H12B 3.0468 no .
C6 H8 3.2539 no .
C6 H11A 3.1206 no .
C6 H11B 3.1226 no .
C7 H12A 2.9670 no .
C7 H12B 2.9666 no .
C8 H23A 2.9128 no .
C8 H23B 3.3440 no .
C9 H7 3.3214 no .
C9 H22A 2.8709 no .
C9 H23A 2.9784 no .
C9 H23B 3.4328 no .
C10 H2 3.2691 no .
C10 H8 3.3008 no .
C10 H14B 3.5651 no .
C10 H22A 3.2528 no .
C11 H3 2.9087 no .
C12 H7 2.9043 no .
C13 H15A 2.7390 no .
C13 H15B 2.7605 no .
C13 H19B 3.1855 no .
C13 H19C 3.3881 no .
C14 H16A 2.7345 no .
C14 H16B 3.3752 no .
C14 H16C 2.7353 no .
C15 H13A 2.8347 no .
C15 H13B 2.6952 no .
C16 H14A 2.7089 no .
C16 H14B 2.7305 no .
C17 H22A 3.1634 no .
C17 H22B 3.2124 no .
C17 H19A 3.3510 no .
C17 H19B 2.6164 no .
C17 H20A 3.4909 no .
C17 H20B 3.0188 no .
C17 H19C 2.7917 no .
C17 H19D 2.5974 no .
C18 H20A 2.5387 no .
C18 H20B 2.7001 no .
C18 H20C 3.2536 no .
C18 H21A 3.3726 no .
C18 H21B 2.9226 no .
C18 H21C 2.7497 no .
C19 H17A 2.7122 no .
C19 H17B 3.3855 no .
C20 H17A 2.9689 no .
C20 H18A 3.1908 no .
C20 H18B 2.5382 no .
C21 H18A 2.9206 no .
C21 H18B 2.7703 no .
C22 H8 3.5692 no .
C22 H17A 3.0684 no .
C22 H17B 3.2903 no .
C23 H8 3.2300 no .
H2 H3 2.3558 no .
H3 H11A 3.0469 no .
H3 H11B 3.0259 no .
H7 H8 2.3693 no .
H7 H12A 3.0153 no .
H7 H12B 3.0438 no .
H8 H23A 2.8902 no .
H8 H23B 2.9070 no .
H11A H12A 2.7673 no .
H11A H12B 2.2501 no .
H11B H12A 2.2501 no .
H11B H12B 2.7660 no .
H13A H14A 2.8819 no .
H13A H14B 2.3490 no .
H13A H15A 3.1279 no .
H13A H15B 2.6738 no .
H13A H19B 3.4608 no .
H13B H14A 2.4593 no .
H13B H14B 2.8828 no .
H13B H15A 2.5005 no .
H13B H15B 2.9461 no .
H13B H19B 2.6770 no .
H13B H19C 2.8200 no .
H14A H15A 2.3869 no .
H14A H15B 2.8665 no .
H14A H16A 2.5361 no .
H14A H16C 2.9927 no .
H14B H15A 2.8664 no .
H14B H15B 2.3700 no .
H14B H16A 3.0243 no .
H14B H16C 2.5598 no .
H15A H16A 2.3812 no .
H15A H16B 2.3680 no .
H15A H16C 2.8689 no .
H15B H16A 2.8688 no .
H15B H16B 2.3685 no .
H15B H16C 2.3807 no .
H17A H18A 2.8550 no .
H17A H18B 2.3921 no .
H17A H22A 3.0016 no .
H17A H22B 2.5721 no .
H17A H19B 2.7537 no .
H17A H20A 3.2518 no .
H17A H20B 2.4951 no .
H17A H19C 3.0703 no .
H17A H19D 2.3777 no .
H17B H18A 2.3928 no .
H17B H18B 2.2906 no .
H17B H22A 2.7287 no .
H17B H22B 3.1127 no .
H17B H19B 3.5603 no .
H17B H19D 3.4822 no .
H18A H19A 2.2204 no .
H18A H19B 2.4811 no .
H18A H20A 3.3100 no .
H18A H20B 3.5985 no .
H18A H21B 2.9204 no .
H18A H21C 3.1594 no .
H18A H19C 2.2676 no .
H18A H19D 2.8232 no .
H18B H19A 2.4863 no .
H18B H19B 2.8396 no .
H18B H20A 2.2690 no .
H18B H20B 2.8675 no .
H18B H20C 3.4265 no .
H18B H21B 3.1813 no .
H18B H21C 2.5661 no .
H18B H19C 2.8290 no .
H18B H19D 2.4325 no .
H22A H23A 2.2696 no .
H22A H23B 2.8362 no .
H22A H23C 2.4308 no .
H22B H23A 2.8317 no .
H22B H23B 2.4487 no .
H22B H23C 2.2558 no .
H19A H20A 2.2462 no .
H19A H20B 2.6912 no .
H19A H20C 2.0884 no .
H19B H20A 2.6954 no .
H19B H20B 2.1101 no .
H19B H20C 2.2206 no .
H21A H19C 2.2579 no .
H21A H19D 2.0914 no .
H21B H19C 2.1304 no .
H21B H19D 2.7122 no .
H21C H19C 2.7227 no .
H21C H19D 2.3064 no .
Cl1 H2 3.0296 no 2_665
Cl1 H3 2.8620 no 2_665
Cl1 H15A 3.2155 no 2_655
Cl1 H16B 3.4345 no 2_655
Cl1 H23C 2.9405 no 1_655
Cl1 H23C 3.3205 no 2_565
S1 H13A 3.4113 no 2_555
S1 H13B 3.1712 no 2_555
S1 H19B 3.3127 no 2_555
S1 H20B 3.4211 no 2_555
S1 H20C 3.2589 no 2_555
S1 H19D 3.4411 no 2_555
C1 H12A 3.0669 no 2_666
C1 H17B 3.0261 no 2_565
C1 H22A 3.4437 no 2_565
C2 H12A 2.9604 no 2_666
C2 H17B 3.2312 no 2_565
C2 H22A 3.1783 no 2_565
C2 H22B 3.2508 no 2_565
C2 H23C 3.2804 no 1_655
C3 H12A 2.9742 no 2_666
C3 H15B 3.1543 no 1_565
C3 H16B 3.2618 no 1_565
C3 H17A 3.5648 no 2_565
C3 H17B 3.4769 no 2_565
C3 H22B 3.5133 no 2_565
C4 H12A 3.0090 no 2_666
C4 H15B 3.5751 no 1_565
C4 H17B 3.4954 no 2_565
C4 H18B 2.9929 no 2_565
C5 H11B 2.9447 no 2_666
C5 H12A 3.0419 no 2_666
C5 H17B 3.2564 no 2_565
C5 H18B 2.7917 no 2_565
C6 H11B 3.0212 no 2_666
C6 H18B 2.9082 no 2_565
C7 H7 3.3038 no 2_566
C7 H11B 3.1227 no 2_666
C7 H18B 3.5934 no 2_565
C7 H23A 3.3154 no 2_566
C8 H7 3.4586 no 2_566
C8 H11B 3.2011 no 2_666
C8 H20C 3.1742 no 2_555
C8 H21A 3.2755 no 2_555
C8 H21B 3.5092 no 1_556
C9 H11B 3.1973 no 2_666
C9 H20C 3.3177 no 2_555
C10 H11B 3.0384 no 2_666
C10 H12A 3.1334 no 2_666
C10 H17B 3.0110 no 2_565
C10 H18B 3.4456 no 2_565
C11 H14B 3.3271 no 2_666
C11 H16C 3.4045 no 2_666
C11 H18B 3.2091 no 2_565
C11 H20A 3.3655 no 2_565
C12 H14A 3.5194 no 2_666
C12 H14B 3.3593 no 2_666
C12 H16C 3.5219 no 2_666
C12 H18B 3.1508 no 2_565
C12 H23A 3.5668 no 2_566
C12 H23B 3.2701 no 2_566
C13 H13A 3.5139 no 2_555
C13 H17A 3.5298 no 2_555
C13 H20B 3.1385 no 2_555
C14 H12A 3.4922 no 2_666
C14 H23B 3.5189 no 1_655
C14 H20B 2.9674 no 2_555
C15 H3 3.1749 no 1_545
C15 H17A 3.4140 no 2_555
C15 H22B 3.2553 no 2_555
C15 H20B 3.1829 no 2_555
C16 H3 3.1471 no 1_545
C16 H11A 3.4701 no 1_545
C16 H11A 3.5926 no 2_666
C16 H12B 3.3092 no 2_666
C16 H19A 3.5156 no 2_655
C16 H20A 3.1974 no 1_656
C16 H21B 3.2183 no 2_655
C16 H21C 3.0311 no 1_656
C16 H19C 3.4619 no 2_655
C17 H13A 3.5384 no 2_555
C17 H15B 3.4664 no 2_555
C17 H22A 3.4450 no 2_565
C19 H21B 3.5804 no 2_554
C20 H11A 3.4140 no 2_565
C20 H13A 3.3902 no 2_555
C20 H14B 3.2648 no 2_555
C20 H15B 3.3790 no 2_555
C20 H16C 3.3309 no 1_454
C21 H8 3.3462 no 1_554
C21 H16A 3.5760 no 1_454
C21 H16A 3.4884 no 2_655
C21 H16B 3.4521 no 2_655
C21 H16C 3.5848 no 1_454
C21 H21A 2.3483 no 2_554
C21 H21B 2.2515 no 2_554
C21 H21C 2.7845 no 2_554
C22 H2 3.2591 no 2_565
C23 H2 3.4433 no 2_565
C23 H7 3.3474 no 2_566
C23 H12A 3.3994 no 2_566
C23 H12B 3.3416 no 2_566
C23 H14A 3.2634 no 1_455
H2 Cl1 3.0296 no 2_665
H2 C22 3.2591 no 2_565
H2 C23 3.4433 no 2_565
H2 H2 3.5461 no 2_665
H2 H12A 3.4640 no 2_666
H2 H22A 2.9102 no 2_565
H2 H22B 2.9718 no 2_565
H2 H23C 2.7770 no 1_655
H2 H23C 2.8080 no 2_565
H3 Cl1 2.8620 no 2_665
H3 C15 3.1749 no 1_565
H3 C16 3.1471 no 1_565
H3 H7 3.4965 no 2_666
H3 H12A 3.5009 no 2_666
H3 H15A 3.1511 no 1_565
H3 H15B 2.7408 no 1_565
H3 H16B 2.4162 no 1_565
H3 H16C 3.5861 no 1_565
H3 H22B 3.4344 no 2_565
H7 C7 3.3038 no 2_566
H7 C8 3.4586 no 2_566
H7 C23 3.3474 no 2_566
H7 H3 3.4965 no 2_666
H7 H7 3.2164 no 2_566
H7 H8 3.4557 no 2_566
H7 H18A 2.8507 no 1_556
H7 H18B 3.5925 no 1_556
H7 H23A 2.4787 no 2_566
H7 H23B 3.5388 no 2_566
H8 C21 3.3462 no 1_556
H8 H7 3.4557 no 2_566
H8 H12B 3.2154 no 2_566
H8 H19A 3.3569 no 1_556
H8 H20C 2.8189 no 2_555
H8 H21A 2.6541 no 2_555
H8 H21B 2.8327 no 1_556
H8 H21C 2.9854 no 1_556
H11A C16 3.4701 no 1_565
H11A C16 3.5926 no 2_666
H11A C20 3.4140 no 2_565
H11A H14B 3.2394 no 2_666
H11A H15B 3.1900 no 1_565
H11A H16B 3.2419 no 1_565
H11A H16C 3.0100 no 1_565
H11A H16C 2.6970 no 2_666
H11A H18B 2.9823 no 2_565
H11A H20A 2.5652 no 2_565
H11A H20B 3.4727 no 2_565
H11A H21C 3.4400 no 2_565
H11B C5 2.9447 no 2_666
H11B C6 3.0212 no 2_666
H11B C7 3.1227 no 2_666
H11B C8 3.2011 no 2_666
H11B C9 3.1973 no 2_666
H11B C10 3.0384 no 2_666
H11B H14B 2.9597 no 2_666
H11B H16B 3.4992 no 1_565
H11B H20C 3.5460 no 1_666
H12A C1 3.0669 no 2_666
H12A C2 2.9604 no 2_666
H12A C3 2.9742 no 2_666
H12A C4 3.0090 no 2_666
H12A C5 3.0419 no 2_666
H12A C10 3.1334 no 2_666
H12A C14 3.4922 no 2_666
H12A C23 3.3994 no 2_566
H12A H2 3.4640 no 2_666
H12A H3 3.5009 no 2_666
H12A H14A 3.0270 no 2_666
H12A H14B 3.0071 no 2_666
H12A H23A 3.3101 no 2_566
H12A H23B 3.0149 no 2_566
H12A H23C 3.3125 no 2_566
H12B C16 3.3092 no 2_666
H12B C23 3.3416 no 2_566
H12B H8 3.2154 no 2_566
H12B H14A 3.2004 no 2_666
H12B H14B 3.2784 no 2_666
H12B H16A 2.8636 no 2_666
H12B H16C 2.9006 no 2_666
H12B H18B 2.8954 no 2_565
H12B H23A 3.2234 no 2_566
H12B H23B 2.6754 no 2_566
H12B H20A 3.0234 no 2_565
H12B H21C 2.9352 no 2_565
H13A S1 3.4113 no 2_555
H13A C13 3.5139 no 2_555
H13A C17 3.5384 no 2_555
H13A C20 3.3902 no 2_555
H13A H13A 2.8358 no 2_555
H13A H17A 2.7616 no 2_555
H13A H22B 3.4429 no 2_555
H13A H19B 3.3150 no 2_555
H13A H20B 2.4852 no 2_555
H13A H19D 2.8845 no 2_555
H13B S1 3.1712 no 2_555
H13B H15A 3.4427 no 2_655
H13B H22B 3.0970 no 2_555
H14A C12 3.5194 no 2_666
H14A C23 3.2634 no 1_655
H14A H12A 3.0270 no 2_666
H14A H12B 3.2004 no 2_666
H14A H23B 2.5920 no 1_655
H14A H23C 3.0670 no 1_655
H14B C11 3.3271 no 2_666
H14B C12 3.3593 no 2_666
H14B C20 3.2648 no 2_555
H14B H11A 3.2394 no 2_666
H14B H11B 2.9597 no 2_666
H14B H12A 3.0071 no 2_666
H14B H12B 3.2784 no 2_666
H14B H20A 3.5749 no 2_555
H14B H20B 2.4453 no 2_555
H14B H20C 3.3867 no 2_555
H14B H19D 3.3341 no 2_555
H15A Cl1 3.2155 no 2_655
H15A H3 3.1511 no 1_545
H15A H13B 3.4427 no 2_655
H15A H15A 3.5932 no 2_655
H15A H22B 2.7631 no 2_555
H15B C3 3.1543 no 1_545
H15B C4 3.5751 no 1_545
H15B C17 3.4664 no 2_555
H15B C20 3.3790 no 2_555
H15B H3 2.7408 no 1_545
H15B H11A 3.1900 no 1_545
H15B H17A 2.5249 no 2_555
H15B H22B 2.8550 no 2_555
H15B H20A 3.3703 no 2_555
H15B H20B 2.5754 no 2_555
H15B H19D 3.2654 no 2_555
H16A C21 3.5760 no 1_656
H16A C21 3.4884 no 2_655
H16A H12B 2.8636 no 2_666
H16A H23B 2.8020 no 1_655
H16A H19A 3.1975 no 2_655
H16A H19B 3.3267 no 2_655
H16A H20A 3.2487 no 1_656
H16A H21A 3.3058 no 2_655
H16A H21B 3.0028 no 2_655
H16A H21C 2.7253 no 1_656
H16A H19C 3.0115 no 2_655
H16B Cl1 3.4345 no 2_655
H16B C3 3.2618 no 1_545
H16B C21 3.4521 no 2_655
H16B H3 2.4162 no 1_545
H16B H11A 3.2419 no 1_545
H16B H11B 3.4992 no 1_545
H16B H19A 2.9394 no 2_655
H16B H19B 3.4810 no 2_655
H16B H20A 3.3453 no 1_656
H16B H20C 3.4365 no 1_656
H16B H21A 3.4506 no 1_656
H16B H21B 2.6726 no 2_655
H16B H21C 3.1198 no 1_656
H16B H19C 3.0186 no 2_655
H16C C11 3.4045 no 2_666
H16C C12 3.5219 no 2_666
H16C C20 3.3309 no 1_656
H16C C21 3.5848 no 1_656
H16C H3 3.5861 no 1_545
H16C H11A 3.0100 no 1_545
H16C H11A 2.6970 no 2_666
H16C H12B 2.9006 no 2_666
H16C H20A 2.5311 no 1_656
H16C H20C 3.3281 no 1_656
H16C H21B 3.5204 no 2_655
H16C H21C 2.7490 no 1_656
H17A C3 3.5648 no 2_565
H17A C13 3.5298 no 2_555
H17A C15 3.4140 no 2_555
H17A H13A 2.7616 no 2_555
H17A H15B 2.5249 no 2_555
H17B C1 3.0261 no 2_565
H17B C2 3.2312 no 2_565
H17B C3 3.4769 no 2_565
H17B C4 3.4954 no 2_565
H17B C5 3.2564 no 2_565
H17B C10 3.0110 no 2_565
H17B H22A 2.7289 no 2_565
H18A H7 2.8507 no 1_554
H18A H22A 3.5024 no 2_565
H18A H23A 2.8569 no 2_565
H18B C4 2.9929 no 2_565
H18B C5 2.7917 no 2_565
H18B C6 2.9082 no 2_565
H18B C7 3.5934 no 2_565
H18B C10 3.4456 no 2_565
H18B C11 3.2091 no 2_565
H18B C12 3.1508 no 2_565
H18B H7 3.5925 no 1_554
H18B H11A 2.9823 no 2_565
H18B H12B 2.8954 no 2_565
H22A C1 3.4437 no 2_565
H22A C2 3.1783 no 2_565
H22A C17 3.4450 no 2_565
H22A H2 2.9102 no 2_565
H22A H17B 2.7289 no 2_565
H22A H18A 3.5024 no 2_565
H22B C2 3.2508 no 2_565
H22B C3 3.5133 no 2_565
H22B C15 3.2553 no 2_555
H22B H2 2.9718 no 2_565
H22B H3 3.4344 no 2_565
H22B H13A 3.4429 no 2_555
H22B H13B 3.0970 no 2_555
H22B H15A 2.7631 no 2_555
H22B H15B 2.8550 no 2_555
H23A C7 3.3154 no 2_566
H23A C12 3.5668 no 2_566
H23A H7 2.4787 no 2_566
H23A H12A 3.3101 no 2_566
H23A H12B 3.2234 no 2_566
H23A H18A 2.8569 no 2_565
H23B C12 3.2701 no 2_566
H23B C14 3.5189 no 1_455
H23B H7 3.5388 no 2_566
H23B H12A 3.0149 no 2_566
H23B H12B 2.6754 no 2_566
H23B H14A 2.5920 no 1_455
H23B H16A 2.8020 no 1_455
H23C Cl1 2.9405 no 1_455
H23C Cl1 3.3205 no 2_565
H23C C2 3.2804 no 1_455
H23C H2 2.7770 no 1_455
H23C H2 2.8080 no 2_565
H23C H12A 3.3125 no 2_566
H23C H14A 3.0670 no 1_455
H19A C16 3.5156 no 2_655
H19A H8 3.3569 no 1_554
H19A H16A 3.1975 no 2_655
H19A H16B 2.9394 no 2_655
H19A H20C 3.5113 no 2_554
H19B S1 3.3127 no 2_555
H19B H13A 3.3150 no 2_555
H19B H16A 3.3267 no 2_655
H19B H16B 3.4810 no 2_655
H20A C11 3.3655 no 2_565
H20A C16 3.1974 no 1_454
H20A H11A 2.5652 no 2_565
H20A H12B 3.0234 no 2_565
H20A H14B 3.5749 no 2_555
H20A H15B 3.3703 no 2_555
H20A H16A 3.2487 no 1_454
H20A H16B 3.3453 no 1_454
H20A H16C 2.5311 no 1_454
H20B S1 3.4211 no 2_555
H20B C13 3.1385 no 2_555
H20B C14 2.9674 no 2_555
H20B C15 3.1829 no 2_555
H20B H11A 3.4727 no 2_565
H20B H13A 2.4852 no 2_555
H20B H14B 2.4453 no 2_555
H20B H15B 2.5754 no 2_555
H20C S1 3.2589 no 2_555
H20C C8 3.1742 no 2_555
H20C C9 3.3177 no 2_555
H20C H8 2.8189 no 2_555
H20C H11B 3.5460 no 1_444
H20C H14B 3.3867 no 2_555
H20C H16B 3.4365 no 1_454
H20C H16C 3.3281 no 1_454
H20C H19A 3.5113 no 2_554
H21A C8 3.2755 no 2_555
H21A C21 2.3483 no 2_554
H21A H8 2.6541 no 2_555
H21A H16A 3.3058 no 2_655
H21A H16B 3.4506 no 1_454
H21A H21A 2.4910 no 2_554
H21A H21B 1.7887 no 2_554
H21A H21C 2.4255 no 2_554
H21B C8 3.5092 no 1_554
H21B C16 3.2183 no 2_655
H21B C19 3.5804 no 2_554
H21B C21 2.2515 no 2_554
H21B H8 2.8327 no 1_554
H21B H16A 3.0028 no 2_655
H21B H16B 2.6726 no 2_655
H21B H16C 3.5204 no 2_655
H21B H21A 1.7887 no 2_554
H21B H21B 2.3056 no 2_554
H21B H21C 2.3320 no 2_554
H21C C16 3.0311 no 1_454
H21C C21 2.7845 no 2_554
H21C H8 2.9854 no 1_554
H21C H11A 3.4400 no 2_565
H21C H12B 2.9352 no 2_565
H21C H16A 2.7253 no 1_454
H21C H16B 3.1198 no 1_454
H21C H16C 2.7490 no 1_454
H21C H21A 2.4255 no 2_554
H21C H21B 2.3320 no 2_554
H21C H21C 3.2685 no 2_554
H19C C16 3.4619 no 2_655
H19C H16A 3.0115 no 2_655
H19C H16B 3.0186 no 2_655
H19D S1 3.4411 no 2_555
H19D H13A 2.8845 no 2_555
H19D H14B 3.3341 no 2_555
H19D H15B 3.2654 no 2_555

loop_
_geom_torsion_atom_site_label_1
_geom_torsion_atom_site_label_2
_geom_torsion_atom_site_label_3
_geom_torsion_atom_site_label_4
_geom_torsion
_geom_torsion_publ_flag
Cl1 Sn1 C1 C2 11.2(3) no
Cl1 Sn1 C1 C10 -164.7(3) no
Cl1 Sn1 C13 C14 76.6(3) no
Cl1 Sn1 C17 C18 26.7(3) no
C1 Sn1 C13 C14 -22.6(4) no
C13 Sn1 C1 C2 108.5(4) no
C13 Sn1 C1 C10 -67.4(4) no
C1 Sn1 C17 C18 129.1(3) no
C17 Sn1 C1 C2 -92.2(4) no
C17 Sn1 C1 C10 91.9(4) no
C13 Sn1 C17 C18 -73.3(4) no
C17 Sn1 C13 C14 179.2(3) no
C9 S1 C22 C23 -65.8(4) no
C22 S1 C9 C8 87.8(4) no
C22 S1 C9 C10 -88.4(4) no
Sn1 C1 C2 C3 -175.9(3) no
Sn1 C1 C10 C5 173.7(3) no
Sn1 C1 C10 C9 -6.1(7) no
C2 C1 C10 C5 -2.3(6) no
C2 C1 C10 C9 177.9(4) no
C10 C1 C2 C3 0.2(7) no
C1 C2 C3 C4 1.4(7) no
C2 C3 C4 C5 -0.8(7) no
C2 C3 C4 C11 178.9(4) no
C3 C4 C5 C6 177.6(4) no
C3 C4 C5 C10 -1.5(7) no
C3 C4 C11 C12 -178.4(5) no
C5 C4 C11 C12 1.3(5) no
C11 C4 C5 C6 -2.1(5) no
C11 C4 C5 C10 178.8(4) no
C4 C5 C6 C7 -178.9(4) no
C4 C5 C6 C12 2.0(5) no
C4 C5 C10 C1 3.1(7) no
C4 C5 C10 C9 -177.1(4) no
C6 C5 C10 C1 -176.0(4) no
C6 C5 C10 C9 3.9(7) no
C10 C5 C6 C7 0.2(7) no
C10 C5 C6 C12 -178.9(4) no
C5 C6 C7 C8 -2.7(7) no
C5 C6 C12 C11 -1.0(5) no
C7 C6 C12 C11 -180.0(5) no
C12 C6 C7 C8 176.2(5) no
C6 C7 C8 C9 1.0(8) no
C7 C8 C9 S1 -172.9(4) no
C7 C8 C9 C10 3.4(7) no
S1 C9 C10 C1 -9.5(7) no
S1 C9 C10 C5 170.7(3) no
C8 C9 C10 C1 174.3(4) no
C8 C9 C10 C5 -5.5(7) no
C4 C11 C12 C6 -0.2(5) no
Sn1 C13 C14 C15 -170.1(4) no
C13 C14 C15 C16 178.5(5) no
Sn1 C17 C18 C19 67.5(5) no
C17 C18 C19 C20 82.6(7) no
C17 C18 C19 C21 166.2(6) no
